data_7042654
loop_
_publ_author_name
'Lui, Melanie W.'
'Shynkaruk, Olena'
'Oakley, Meagan'
'Sinelnikov, Regina'
'McDonald, Robert'
'Ferguson, Michael J.'
'Meldrum, Al'
'Klobukowski, Mariusz'
'Rivard, Eric'

_publ_section_title
;
 Engaging Dual Donor Sites within an N-Heterocyclic Olefin Phosphine
 Ligand
;
_journal_name_full 'Dalton Trans.'
_journal_paper_doi 10.1039/C7DT00398F
_journal_year 2017
_chemical_formula_moiety 'C40 H47 Au2 Cl2 N2 P, C H2 Cl2'
_chemical_formula_sum 'C41 H49 Au2 Cl4 N2 P'
_chemical_formula_weight 1136.52
_chemical_properties_physical ', Air-sensitive,Moisture-sensitive'
_space_group_crystal_system monoclinic
_space_group_IT_number 9
_space_group_name_Hall 'I -2ya'
_space_group_name_H-M_alt 'I 1 a 1'
_symmetry_space_group_name_Hall 'I -2ya'
_symmetry_space_group_name_H-M 'I 1 a 1'
_atom_sites_solution_hydrogens geom
_audit_creation_method SHELXL-2014/7
_audit_update_record
;
2017-01-24 deposited with the CCDC.
2017-04-07 downloaded from the CCDC.
;
_cell_angle_alpha 90
_cell_angle_beta 115.6488(11)
_cell_angle_gamma 90
_cell_formula_units_Z 4
_cell_length_a 18.6168(5)
_cell_length_b 13.3772(3)
_cell_length_c 19.0712(5)
_cell_measurement_reflns_used 9520
_cell_measurement_temperature 173(2)
_cell_measurement_theta_max 73.98
_cell_measurement_theta_min 4.19
_cell_volume 4281.51(19)
_computing_cell_refinement 'Bruker SAINT'
_computing_data_collection 'Bruker APEX2'
_computing_data_reduction 'Bruker SAINT'
_computing_molecular_graphics 'Bruker SHELXTL'
_computing_publication_material 'Bruker SHELXTL'
_computing_structure_refinement 'SHELXL-2014/7 (Sheldrick, 2014)'
_computing_structure_solution 'DIRDIF-2008 (Beurskens et al., 2008)'
_diffrn_ambient_temperature 173(2)
_diffrn_measured_fraction_theta_full 1.000
_diffrn_measured_fraction_theta_max 0.998
_diffrn_measurement_device_type 'Bruker APEX-II CCD'
_diffrn_measurement_method '\f and \w scans'
_diffrn_radiation_type CuK\a
_diffrn_radiation_wavelength 1.54178
_diffrn_reflns_av_R_equivalents 0.0233
_diffrn_reflns_av_unetI/netI 0.0366
_diffrn_reflns_Laue_measured_fraction_full 1.000
_diffrn_reflns_Laue_measured_fraction_max 0.998
_diffrn_reflns_limit_h_max 23
_diffrn_reflns_limit_h_min -23
_diffrn_reflns_limit_k_max 16
_diffrn_reflns_limit_k_min -16
_diffrn_reflns_limit_l_max 23
_diffrn_reflns_limit_l_min -23
_diffrn_reflns_number 14947
_diffrn_reflns_point_group_measured_fraction_full 1.000
_diffrn_reflns_point_group_measured_fraction_max 0.998
_diffrn_reflns_theta_full 67.679
_diffrn_reflns_theta_max 74.015
_diffrn_reflns_theta_min 4.187
_exptl_absorpt_coefficient_mu 15.574
_exptl_absorpt_correction_T_max 0.6881
_exptl_absorpt_correction_T_min 0.0843
_exptl_absorpt_correction_type numerical
_exptl_absorpt_process_details 'SADABS 2014/5'
_exptl_crystal_colour colourless
_exptl_crystal_density_diffrn 1.763
_exptl_crystal_description rod
_exptl_crystal_F_000 2200
_exptl_crystal_size_max 0.464
_exptl_crystal_size_mid 0.057
_exptl_crystal_size_min 0.047
_refine_diff_density_max 1.316
_refine_diff_density_min -1.035
_refine_diff_density_rms 0.097
_refine_ls_abs_structure_details
; 
 Refined as an inversion twin. 
;
_refine_ls_abs_structure_Flack -0.013(10)
_refine_ls_extinction_method none
_refine_ls_goodness_of_fit_ref 1.054
_refine_ls_hydrogen_treatment constr
_refine_ls_matrix_type full
_refine_ls_number_parameters 465
_refine_ls_number_reflns 8539
_refine_ls_number_restraints 5
_refine_ls_restrained_S_all 1.053
_refine_ls_R_factor_all 0.0273
_refine_ls_R_factor_gt 0.0262
_refine_ls_shift/su_max 0.001
_refine_ls_shift/su_mean 0.000
_refine_ls_structure_factor_coef Fsqd
_refine_ls_weighting_details 'w=1/[\s^2^(Fo^2^)+(0.0418P)^2^+0.5345P] where P=(Fo^2^+2Fc^2^)/3'
_refine_ls_weighting_scheme calc
_refine_ls_wR_factor_gt 0.0668
_refine_ls_wR_factor_ref 0.0677
_reflns_Friedel_coverage 0.998
_reflns_Friedel_fraction_full 1.000
_reflns_Friedel_fraction_max 0.998
_reflns_number_gt 8201
_reflns_number_total 8539
_reflns_threshold_expression 'I > 2\s(I)'
_cod_data_source_file c7dt00398f2.cif
_cod_data_source_block riv1615
_cod_database_code 7042654
_shelx_shelxl_version_number 2014/7
_shelx_space_group_comment
; 
The symmetry employed for this shelxl refinement is uniquely defined 
by the following loop, which should always be used as a source of 
symmetry information in preference to the above space-group names. 
They are only intended as comments. 
;
_shelx_estimated_absorpt_t_min 0.052
_shelx_estimated_absorpt_t_max 0.528

loop_
_space_group_symop_operation_xyz
'x, y, z'
'x+1/2, -y, z'
'x+1/2, y+1/2, z+1/2'
'x+1, -y+1/2, z+1/2'

loop_
_atom_site_label
_atom_site_type_symbol
_atom_site_fract_x
_atom_site_fract_y
_atom_site_fract_z
_atom_site_U_iso_or_equiv
_atom_site_adp_type
_atom_site_occupancy
_atom_site_site_symmetry_order
_atom_site_calc_flag
_atom_site_refinement_flags_posn
_atom_site_refinement_flags_adp
_atom_site_refinement_flags_occupancy
_atom_site_disorder_assembly
_atom_site_disorder_group
Au1A Au 0.07515(13) 0.07866(12) 0.02421(12) 0.0342(3) Uani 0.55 1 d . . P A 1
Au2A Au 0.34549(16) 0.06325(19) 0.28206(18) 0.0295(4) Uani 0.55 1 d D . P A 1
Au1B Au 0.06169(15) 0.05461(14) 0.01378(15) 0.0340(4) Uani 0.45 1 d . . P B 2
Au2B Au 0.3333(2) 0.0816(2) 0.2742(3) 0.0298(5) Uani 0.45 1 d D . P B 2
Cl1A Cl -0.0508(3) 0.1347(4) -0.0558(3) 0.0531(11) Uani 0.55 1 d . . P A 1
Cl2A Cl 0.4610(9) 0.0181(8) 0.3876(9) 0.043(2) Uani 0.55 1 d . . P A 1
Cl1B Cl -0.0661(4) 0.0871(7) -0.0749(4) 0.0656(18) Uani 0.45 1 d . . P B 2
Cl2B Cl 0.4500(9) 0.0417(9) 0.3789(9) 0.038(2) Uani 0.45 1 d . . P B 2
P1A P 0.2295(9) 0.1152(11) 0.1885(9) 0.0282(15) Uani 0.55 1 d D . P A 1
P1B P 0.2165(12) 0.1150(16) 0.1743(11) 0.029(2) Uani 0.45 1 d D . P B 2
N1 N 0.2795(3) 0.0079(3) 0.0439(3) 0.0292(9) Uani 1 1 d . . . . .
N2 N 0.2383(3) -0.1279(3) 0.0763(3) 0.0285(9) Uani 1 1 d . . . . .
C1 C 0.2316(3) -0.0266(4) 0.0747(3) 0.0265(10) Uani 1 1 d D . . . .
C2 C 0.3175(4) -0.0723(4) 0.0268(4) 0.0331(12) Uani 1 1 d . . . . .
H2 H 0.3546 -0.0684 0.0050 0.040 Uiso 1 1 calc R U . . .
C3 C 0.2912(4) -0.1558(4) 0.0472(4) 0.0341(11) Uani 1 1 d . . . . .
H3 H 0.3065 -0.2223 0.0425 0.041 Uiso 1 1 calc R U . . .
C4A C 0.1842(7) 0.0285(10) 0.1063(8) 0.0269(14) Uiso 0.55 1 d D . P A 1
H4A H 0.1672 -0.0270 0.1309 0.032 Uiso 0.55 1 calc R U P A 1
C4B C 0.1729(8) 0.0204(13) 0.0980(10) 0.0269(14) Uiso 0.45 1 d D . P B 2
H4B H 0.1612 -0.0353 0.1265 0.032 Uiso 0.45 1 calc R U P B 2
C11 C 0.2854(4) 0.1080(4) 0.0170(3) 0.0324(11) Uani 1 1 d . . . . .
C12 C 0.2282(4) 0.1362(4) -0.0571(3) 0.0368(12) Uani 1 1 d . . . . .
C13 C 0.2380(5) 0.2298(5) -0.0844(4) 0.0504(16) Uani 1 1 d . . . . .
H13 H 0.2004 0.2519 -0.1341 0.061 Uiso 1 1 calc R U . . .
C14 C 0.3011(6) 0.2906(5) -0.0405(5) 0.057(2) Uani 1 1 d . . . . .
H14 H 0.3063 0.3541 -0.0602 0.069 Uiso 1 1 calc R U . . .
C15 C 0.3569(5) 0.2604(5) 0.0318(5) 0.0522(17) Uani 1 1 d . . . . .
H15 H 0.3998 0.3037 0.0615 0.063 Uiso 1 1 calc R U . . .
C16 C 0.3513(5) 0.1670(4) 0.0621(4) 0.0377(13) Uani 1 1 d . . . . .
C17 C 0.1620(4) 0.0665(5) -0.1086(4) 0.0427(15) Uani 1 1 d . . . . .
H17 H 0.1510 0.0191 -0.0740 0.051 Uiso 1 1 calc R U . . .
C18 C 0.0841(5) 0.1197(8) -0.1594(5) 0.061(2) Uani 1 1 d . . . . .
H18A H 0.0443 0.0703 -0.1909 0.074 Uiso 1 1 calc R U . . .
H18B H 0.0646 0.1555 -0.1262 0.074 Uiso 1 1 calc R U . . .
H18C H 0.0933 0.1673 -0.1937 0.074 Uiso 1 1 calc R U . . .
C19 C 0.1881(6) 0.0042(8) -0.1617(5) 0.063(2) Uani 1 1 d . . . . .
H19A H 0.1444 -0.0401 -0.1943 0.076 Uiso 1 1 calc R U . . .
H19B H 0.2015 0.0491 -0.1949 0.076 Uiso 1 1 calc R U . . .
H19C H 0.2348 -0.0359 -0.1296 0.076 Uiso 1 1 calc R U . . .
C20 C 0.4187(4) 0.1301(5) 0.1378(4) 0.0390(13) Uani 1 1 d . . . . .
H20 H 0.3975 0.0741 0.1581 0.047 Uiso 1 1 calc R U . . .
C21 C 0.4504(6) 0.2102(6) 0.2007(5) 0.059(2) Uani 1 1 d . . . . .
H21A H 0.4933 0.1822 0.2476 0.070 Uiso 1 1 calc R U . . .
H21B H 0.4710 0.2665 0.1820 0.070 Uiso 1 1 calc R U . . .
H21C H 0.4072 0.2335 0.2129 0.070 Uiso 1 1 calc R U . . .
C22 C 0.4865(5) 0.0882(5) 0.1209(5) 0.0495(16) Uani 1 1 d . . . . .
H22A H 0.4653 0.0368 0.0805 0.059 Uiso 1 1 calc R U . . .
H22B H 0.5100 0.1424 0.1031 0.059 Uiso 1 1 calc R U . . .
H22C H 0.5275 0.0587 0.1685 0.059 Uiso 1 1 calc R U . . .
C31 C 0.1900(4) -0.1992(4) 0.0941(4) 0.0305(10) Uani 1 1 d . . . . .
C32 C 0.1184(4) -0.2315(4) 0.0323(4) 0.0391(13) Uani 1 1 d . . . . .
C33 C 0.0754(5) -0.3043(5) 0.0485(5) 0.0481(18) Uani 1 1 d . . . . .
H33 H 0.0276 -0.3287 0.0079 0.058 Uiso 1 1 calc R U . . .
C34 C 0.1007(4) -0.3423(4) 0.1225(5) 0.0470(15) Uani 1 1 d . . . . .
H34 H 0.0695 -0.3914 0.1326 0.056 Uiso 1 1 calc R U . . .
C35 C 0.1706(4) -0.3097(4) 0.1819(4) 0.0421(13) Uani 1 1 d . . . . .
H35 H 0.1874 -0.3373 0.2325 0.051 Uiso 1 1 calc R U . . .
C36 C 0.2175(4) -0.2367(4) 0.1693(3) 0.0319(13) Uani 1 1 d . . . . .
C37 C 0.0917(6) -0.1924(6) -0.0508(5) 0.059(2) Uani 1 1 d . . . . .
H37 H 0.1186 -0.1268 -0.0476 0.070 Uiso 1 1 calc R U . . .
C38 C 0.0017(6) -0.1747(8) -0.0915(5) 0.072(3) Uani 1 1 d . . . . .
H38A H -0.0137 -0.1287 -0.0605 0.087 Uiso 1 1 calc R U . . .
H38B H -0.0126 -0.1457 -0.1431 0.087 Uiso 1 1 calc R U . . .
H38C H -0.0262 -0.2385 -0.0972 0.087 Uiso 1 1 calc R U . . .
C39 C 0.1182(6) -0.2638(9) -0.0974(5) 0.071(3) Uani 1 1 d . . . . .
H39A H 0.1760 -0.2738 -0.0700 0.085 Uiso 1 1 calc R U . . .
H39B H 0.0911 -0.3282 -0.1030 0.085 Uiso 1 1 calc R U . . .
H39C H 0.1046 -0.2354 -0.1489 0.085 Uiso 1 1 calc R U . . .
C40 C 0.2976(4) -0.2086(5) 0.2327(4) 0.0418(15) Uani 1 1 d . . . . .
H40 H 0.3148 -0.1443 0.2180 0.050 Uiso 1 1 calc R U . . .
C41 C 0.2958(6) -0.1943(5) 0.3120(5) 0.057(2) Uani 1 1 d . . . . .
H41A H 0.3491 -0.1762 0.3512 0.069 Uiso 1 1 calc R U . . .
H41B H 0.2582 -0.1409 0.3081 0.069 Uiso 1 1 calc R U . . .
H41C H 0.2789 -0.2567 0.3274 0.069 Uiso 1 1 calc R U . . .
C42 C 0.3587(5) -0.2877(7) 0.2415(5) 0.057(2) Uani 1 1 d . . . . .
H42A H 0.4104 -0.2683 0.2830 0.068 Uiso 1 1 calc R U . . .
H42B H 0.3421 -0.3517 0.2547 0.068 Uiso 1 1 calc R U . . .
H42C H 0.3634 -0.2945 0.1924 0.068 Uiso 1 1 calc R U . . .
C51 C 0.1485(4) 0.1156(4) 0.2192(4) 0.0393(13) Uani 1 1 d . . . . .
C52 C 0.0794(5) 0.1721(5) 0.1825(5) 0.0505(17) Uani 1 1 d . . . . .
H52 H 0.0731 0.2146 0.1403 0.061 Uiso 1 1 calc R U . . .
C53 C 0.0199(6) 0.1663(6) 0.2073(6) 0.0540(18) Uani 1 1 d . . . . .
H53 H -0.0282 0.2025 0.1804 0.065 Uiso 1 1 calc R U . . .
C54 C 0.0295(5) 0.1085(6) 0.2708(5) 0.0540(18) Uani 1 1 d . . . . .
H54 H -0.0112 0.1057 0.2881 0.065 Uiso 1 1 calc R U . . .
C55 C 0.0997(5) 0.0543(5) 0.3092(5) 0.0458(16) Uani 1 1 d . . . . .
H55 H 0.1072 0.0149 0.3533 0.055 Uiso 1 1 calc R U . . .
C56 C 0.1582(5) 0.0579(5) 0.2833(4) 0.0402(14) Uani 1 1 d . . . . .
H56 H 0.2058 0.0205 0.3096 0.048 Uiso 1 1 calc R U . . .
C61A C 0.2371(5) 0.2436(4) 0.1615(5) 0.033(2) Uiso 0.55 1 d G . P A 1
C62A C 0.1961(5) 0.2799(6) 0.0862(4) 0.045(3) Uiso 0.55 1 d G . P A 1
H62A H 0.1657 0.2357 0.0450 0.054 Uiso 0.55 1 calc R U P A 1
C63A C 0.1996(6) 0.3810(6) 0.0711(4) 0.051(3) Uiso 0.55 1 d G . P A 1
H63A H 0.1715 0.4059 0.0197 0.062 Uiso 0.55 1 calc R U P A 1
C64A C 0.2441(6) 0.4458(4) 0.1314(5) 0.050(3) Uiso 0.55 1 d G . P A 1
H64A H 0.2465 0.5149 0.1211 0.060 Uiso 0.55 1 calc R U P A 1
C65A C 0.2851(6) 0.4094(5) 0.2066(5) 0.046(3) Uiso 0.55 1 d G . P A 1
H65A H 0.3155 0.4537 0.2478 0.056 Uiso 0.55 1 calc R U P A 1
C66A C 0.2816(5) 0.3083(6) 0.2217(4) 0.042(2) Uiso 0.55 1 d G . P A 1
H66A H 0.3096 0.2835 0.2732 0.050 Uiso 0.55 1 calc R U P A 1
C61B C 0.2109(6) 0.2438(5) 0.1391(5) 0.029(3) Uiso 0.45 1 d G . P B 2
C62B C 0.1646(6) 0.2728(6) 0.0626(5) 0.036(3) Uiso 0.45 1 d G . P B 2
H62B H 0.1348 0.2243 0.0248 0.043 Uiso 0.45 1 calc R U P B 2
C63B C 0.1619(7) 0.3727(7) 0.0415(5) 0.049(3) Uiso 0.45 1 d G . P B 2
H63B H 0.1303 0.3925 -0.0107 0.059 Uiso 0.45 1 calc R U P B 2
C64B C 0.2055(7) 0.4436(5) 0.0969(7) 0.054(4) Uiso 0.45 1 d G . P B 2
H64B H 0.2037 0.5119 0.0825 0.065 Uiso 0.45 1 calc R U P B 2
C65B C 0.2518(7) 0.4146(6) 0.1734(6) 0.050(4) Uiso 0.45 1 d G . P B 2
H65B H 0.2816 0.4631 0.2113 0.060 Uiso 0.45 1 calc R U P B 2
C66B C 0.2545(6) 0.3147(7) 0.1945(5) 0.045(3) Uiso 0.45 1 d G . P B 2
H66B H 0.2861 0.2949 0.2468 0.054 Uiso 0.45 1 calc R U P B 2
Cl1S Cl 0.3212(3) 0.5802(2) -0.0016(3) 0.0983(11) Uani 1 1 d . . . . .
Cl2S Cl 0.4814(4) 0.5811(3) 0.1222(3) 0.143(2) Uani 1 1 d . . . . .
C1S C 0.4267(9) 0.6114(13) 0.0251(8) 0.097(4) Uani 1 1 d . . . . .
H1SA H 0.4463 0.5730 -0.0075 0.116 Uiso 1 1 calc R U . . .
H1SB H 0.4321 0.6836 0.0169 0.116 Uiso 1 1 calc R U . . .

loop_
_atom_site_aniso_label
_atom_site_aniso_U_11
_atom_site_aniso_U_22
_atom_site_aniso_U_33
_atom_site_aniso_U_23
_atom_site_aniso_U_13
_atom_site_aniso_U_12
Au1A 0.0388(8) 0.0367(6) 0.0288(6) 0.0037(5) 0.0161(6) 0.0067(5)
Au2A 0.0400(10) 0.0223(8) 0.0292(7) -0.0031(6) 0.0177(7) -0.0020(6)
Au1B 0.0323(8) 0.0439(9) 0.0285(7) 0.0071(7) 0.0157(6) 0.0117(7)
Au2B 0.0392(11) 0.0227(10) 0.0316(9) -0.0050(8) 0.0192(9) -0.0074(7)
Cl1A 0.042(2) 0.072(3) 0.045(2) 0.0222(19) 0.0189(18) 0.020(2)
Cl2A 0.043(3) 0.047(5) 0.037(3) 0.000(3) 0.013(2) 0.001(3)
Cl1B 0.043(3) 0.117(6) 0.038(3) 0.030(3) 0.019(2) 0.031(4)
Cl2B 0.039(5) 0.038(5) 0.034(4) -0.005(4) 0.012(4) -0.010(4)
P1A 0.047(5) 0.019(2) 0.023(5) -0.006(3) 0.020(2) -0.005(3)
P1B 0.039(4) 0.027(3) 0.020(6) -0.005(3) 0.012(3) -0.005(3)
N1 0.035(2) 0.026(2) 0.028(2) 0.0033(17) 0.0150(18) 0.0064(18)
N2 0.034(2) 0.0220(19) 0.029(2) -0.0014(16) 0.0129(18) 0.0030(17)
C1 0.033(3) 0.023(2) 0.020(2) -0.0002(17) 0.0082(19) 0.0028(19)
C2 0.037(3) 0.028(3) 0.036(3) -0.002(2) 0.018(2) 0.003(2)
C3 0.035(3) 0.027(2) 0.041(3) -0.003(2) 0.016(2) 0.005(2)
C11 0.045(3) 0.027(2) 0.032(3) 0.004(2) 0.023(2) 0.005(2)
C12 0.048(3) 0.036(3) 0.034(3) 0.009(2) 0.024(3) 0.010(3)
C13 0.066(5) 0.044(3) 0.046(4) 0.021(3) 0.029(3) 0.017(3)
C14 0.081(6) 0.034(3) 0.066(5) 0.019(3) 0.040(4) 0.006(3)
C15 0.070(5) 0.033(3) 0.061(4) 0.001(3) 0.036(4) -0.004(3)
C16 0.053(4) 0.025(2) 0.038(3) 0.005(2) 0.022(3) 0.000(3)
C17 0.045(4) 0.055(4) 0.029(3) 0.008(2) 0.017(3) 0.011(3)
C18 0.056(4) 0.083(6) 0.041(4) 0.019(4) 0.018(3) 0.019(4)
C19 0.072(5) 0.077(5) 0.042(4) -0.012(4) 0.025(4) 0.007(4)
C20 0.052(4) 0.035(3) 0.030(3) -0.004(2) 0.018(3) -0.013(3)
C21 0.073(5) 0.061(4) 0.045(4) -0.022(3) 0.029(4) -0.029(4)
C22 0.049(4) 0.045(3) 0.052(4) 0.006(3) 0.019(3) -0.001(3)
C31 0.035(3) 0.023(2) 0.033(3) -0.002(2) 0.014(2) 0.000(2)
C32 0.043(3) 0.027(3) 0.038(3) -0.003(2) 0.009(3) 0.000(2)
C33 0.040(4) 0.032(3) 0.062(4) -0.014(3) 0.012(3) -0.005(3)
C34 0.044(3) 0.027(3) 0.071(4) 0.001(3) 0.025(3) -0.009(2)
C35 0.050(4) 0.030(3) 0.049(3) 0.002(2) 0.023(3) -0.004(3)
C36 0.035(3) 0.022(2) 0.034(4) -0.0006(19) 0.011(3) -0.001(2)
C37 0.066(5) 0.057(4) 0.034(4) -0.008(3) 0.004(3) -0.019(4)
C38 0.072(6) 0.068(5) 0.048(4) -0.002(4) -0.002(4) 0.013(5)
C39 0.058(5) 0.102(7) 0.049(4) -0.019(5) 0.019(4) -0.026(5)
C40 0.044(4) 0.040(3) 0.032(3) 0.009(2) 0.008(3) -0.011(3)
C41 0.087(6) 0.037(3) 0.036(4) 0.001(3) 0.014(4) -0.005(3)
C42 0.044(4) 0.068(5) 0.050(4) 0.014(4) 0.012(3) -0.004(4)
C51 0.060(4) 0.028(2) 0.043(3) -0.010(2) 0.035(3) -0.008(3)
C52 0.078(5) 0.036(3) 0.056(4) 0.004(3) 0.046(4) 0.010(3)
C53 0.064(5) 0.048(3) 0.065(5) 0.000(4) 0.042(4) 0.009(4)
C54 0.069(5) 0.045(3) 0.071(5) -0.007(3) 0.052(4) -0.005(3)
C55 0.064(5) 0.035(3) 0.052(4) -0.002(3) 0.038(4) -0.014(3)
C56 0.060(4) 0.033(3) 0.039(3) -0.010(2) 0.031(3) -0.007(3)
Cl1S 0.136(3) 0.0622(14) 0.113(3) -0.0095(14) 0.070(2) -0.0030(15)
Cl2S 0.188(5) 0.099(3) 0.099(3) -0.0162(19) 0.023(3) 0.054(3)
C1S 0.108(10) 0.116(10) 0.082(7) -0.018(7) 0.056(8) 0.001(8)

loop_
_atom_type_symbol
_atom_type_description
_atom_type_scat_dispersion_real
_atom_type_scat_dispersion_imag
_atom_type_scat_source
C C 0.0181 0.0091 'International Tables Vol C Tables 4.2.6.8 and 6.1.1.4'
H H 0.0000 0.0000 'International Tables Vol C Tables 4.2.6.8 and 6.1.1.4'
N N 0.0311 0.0180 'International Tables Vol C Tables 4.2.6.8 and 6.1.1.4'
P P 0.2955 0.4335 'International Tables Vol C Tables 4.2.6.8 and 6.1.1.4'
Cl Cl 0.3639 0.7018 'International Tables Vol C Tables 4.2.6.8 and 6.1.1.4'
Au Au -4.4197 7.2980 'International Tables Vol C Tables 4.2.6.8 and 6.1.1.4'

loop_
_geom_angle_atom_site_label_1
_geom_angle_atom_site_label_2
_geom_angle_atom_site_label_3
_geom_angle
C4A Au1A Cl1A 173.4(4)
P1A Au2A Cl2A 173.9(6)
C4B Au1B Cl1B 175.9(5)
P1B Au2B Cl2B 177.2(10)
C61A P1A C4A 114.7(12)
C61A P1A C51 105.2(7)
C4A P1A C51 97.9(9)
C61A P1A Au2A 110.7(8)
C4A P1A Au2A 114.4(7)
C51 P1A Au2A 112.9(10)
C51 P1B C4B 102.6(14)
C51 P1B C61B 103.2(9)
C4B P1B C61B 115.0(14)
C51 P1B Au2B 102.7(12)
C4B P1B Au2B 118.2(10)
C61B P1B Au2B 112.4(11)
C1 N1 C2 109.6(5)
C1 N1 C11 129.5(5)
C2 N1 C11 120.1(5)
C1 N2 C3 109.6(4)
C1 N2 C31 127.0(4)
C3 N2 C31 122.8(4)
N1 C1 N2 106.4(4)
N1 C1 C4A 129.7(7)
N2 C1 C4A 123.9(7)
N1 C1 C4B 134.3(8)
N2 C1 C4B 119.1(8)
C3 C2 N1 106.7(5)
C2 C3 N2 107.7(5)
C1 C4A P1A 122.2(10)
C1 C4A Au1A 114.9(8)
P1A C4A Au1A 112.3(6)
C1 C4B P1B 113.5(13)
C1 C4B Au1B 119.0(9)
P1B C4B Au1B 114.7(7)
C16 C11 C12 123.3(5)
C16 C11 N1 118.8(5)
C12 C11 N1 117.5(5)
C13 C12 C11 116.8(6)
C13 C12 C17 120.7(6)
C11 C12 C17 122.4(5)
C14 C13 C12 121.2(7)
C13 C14 C15 120.7(6)
C14 C15 C16 121.0(7)
C11 C16 C15 116.9(6)
C11 C16 C20 122.9(5)
C15 C16 C20 120.1(6)
C12 C17 C18 114.0(6)
C12 C17 C19 111.0(6)
C18 C17 C19 108.5(6)
C21 C20 C16 113.3(6)
C21 C20 C22 110.4(6)
C16 C20 C22 109.4(5)
C36 C31 C32 122.9(5)
C36 C31 N2 119.3(5)
C32 C31 N2 117.6(5)
C33 C32 C31 117.4(6)
C33 C32 C37 120.8(7)
C31 C32 C37 121.7(6)
C32 C33 C34 121.1(7)
C35 C34 C33 120.6(6)
C34 C35 C36 121.2(6)
C31 C36 C35 116.8(5)
C31 C36 C40 122.3(5)
C35 C36 C40 120.7(5)
C39 C37 C38 111.2(7)
C39 C37 C32 110.3(7)
C38 C37 C32 111.8(8)
C36 C40 C42 110.5(6)
C36 C40 C41 112.7(6)
C42 C40 C41 108.3(6)
C56 C51 C52 118.9(6)
C56 C51 P1B 124.3(8)
C52 C51 P1B 116.6(7)
C56 C51 P1A 117.8(7)
C52 C51 P1A 123.3(7)
C53 C52 C51 120.1(7)
C54 C53 C52 120.8(8)
C53 C54 C55 119.3(7)
C56 C55 C54 120.0(7)
C55 C56 C51 120.9(7)
C62A C61A C66A 120.0
C62A C61A P1A 123.3(6)
C66A C61A P1A 116.5(6)
C61A C62A C63A 120.0
C64A C63A C62A 120.0
C63A C64A C65A 120.0
C66A C65A C64A 120.0
C65A C66A C61A 120.0
C62B C61B C66B 120.0
C62B C61B P1B 123.8(6)
C66B C61B P1B 116.2(7)
C63B C62B C61B 120.0
C62B C63B C64B 120.0
C63B C64B C65B 120.0
C66B C65B C64B 120.0
C65B C66B C61B 120.0
Cl2S C1S Cl1S 107.7(8)

loop_
_geom_bond_atom_site_label_1
_geom_bond_atom_site_label_2
_geom_bond_distance
Au1A C4A 2.066(13)
Au1A Cl1A 2.300(5)
Au2A P1A 2.235(8)
Au2A Cl2A 2.301(13)
Au1B C4B 2.048(17)
Au1B Cl1B 2.286(7)
Au2B P1B 2.230(9)
Au2B Cl2B 2.289(14)
P1A C61A 1.82(2)
P1A C4A 1.836(9)
P1A C51 1.84(3)
P1B C51 1.81(3)
P1B C4B 1.832(11)
P1B C61B 1.84(3)
N1 C1 1.343(7)
N1 C2 1.398(7)
N1 C11 1.456(7)
N2 C1 1.359(6)
N2 C3 1.376(7)
N2 C31 1.448(7)
C1 C4A 1.466(9)
C1 C4B 1.486(10)
C2 C3 1.343(8)
C11 C16 1.398(9)
C11 C12 1.403(8)
C12 C13 1.398(8)
C12 C17 1.518(10)
C13 C14 1.374(13)
C14 C15 1.380(12)
C15 C16 1.399(8)
C16 C20 1.529(9)
C17 C18 1.528(10)
C17 C19 1.542(10)
C20 C21 1.524(8)
C20 C22 1.538(11)
C31 C36 1.391(8)
C31 C32 1.411(9)
C32 C33 1.377(10)
C32 C37 1.534(10)
C33 C34 1.378(12)
C34 C35 1.376(10)
C35 C36 1.399(8)
C36 C40 1.504(8)
C37 C39 1.524(13)
C37 C38 1.529(12)
C40 C42 1.510(12)
C40 C41 1.539(11)
C51 C56 1.390(9)
C51 C52 1.392(11)
C52 C53 1.383(11)
C53 C54 1.382(12)
C54 C55 1.392(12)
C55 C56 1.379(10)
C61A C62A 1.3900
C61A C66A 1.3900
C62A C63A 1.3900
C63A C64A 1.3900
C64A C65A 1.3900
C65A C66A 1.3900
C61B C62B 1.3900
C61B C66B 1.3900
C62B C63B 1.3900
C63B C64B 1.3900
C64B C65B 1.3900
C65B C66B 1.3900
Cl1S C1S 1.852(15)
Cl2S C1S 1.732(15)

loop_
_geom_torsion_atom_site_label_1
_geom_torsion_atom_site_label_2
_geom_torsion_atom_site_label_3
_geom_torsion_atom_site_label_4
_geom_torsion
Cl2A Au2A P1A C61A 82(7)
Cl2A Au2A P1A C4A -146(6)
Cl2A Au2A P1A C51 -35(7)
Cl2B Au2B P1B C51 40(14)
Cl2B Au2B P1B C4B -72(14)
Cl2B Au2B P1B C61B 151(13)
C2 N1 C1 N2 -0.7(6)
C11 N1 C1 N2 168.6(5)
C2 N1 C1 C4A 175.5(8)
C11 N1 C1 C4A -15.2(11)
C2 N1 C1 C4B -174.4(10)
C11 N1 C1 C4B -5.0(13)
C3 N2 C1 N1 0.7(5)
C31 N2 C1 N1 -170.6(5)
C3 N2 C1 C4A -175.8(8)
C31 N2 C1 C4A 13.0(10)
C3 N2 C1 C4B 175.5(9)
C31 N2 C1 C4B 4.3(10)
C1 N1 C2 C3 0.4(7)
C11 N1 C2 C3 -170.0(5)
N1 C2 C3 N2 0.0(7)
C1 N2 C3 C2 -0.4(6)
C31 N2 C3 C2 171.3(5)
N1 C1 C4A P1A -59.5(17)
N2 C1 C4A P1A 116.1(13)
N1 C1 C4A Au1A 82.5(10)
N2 C1 C4A Au1A -102.0(9)
C61A P1A C4A C1 90.1(13)
C51 P1A C4A C1 -159.0(11)
Au2A P1A C4A C1 -39(2)
C61A P1A C4A Au1A -52.7(15)
C51 P1A C4A Au1A 58.1(11)
Au2A P1A C4A Au1A 177.7(9)
Cl1A Au1A C4A C1 156(3)
Cl1A Au1A C4A P1A -58(4)
N1 C1 C4B P1B -60.9(19)
N2 C1 C4B P1B 126.1(13)
N1 C1 C4B Au1B 78.8(13)
N2 C1 C4B Au1B -94.2(12)
C51 P1B C4B C1 -155.1(11)
C61B P1B C4B C1 93.5(16)
Au2B P1B C4B C1 -43(3)
C51 P1B C4B Au1B 63.3(15)
C61B P1B C4B Au1B -48(2)
Au2B P1B C4B Au1B 175.4(12)
Cl1B Au1B C4B C1 130(6)
Cl1B Au1B C4B P1B -91(7)
C1 N1 C11 C16 106.3(7)
C2 N1 C11 C16 -85.3(7)
C1 N1 C11 C12 -80.0(7)
C2 N1 C11 C12 88.4(7)
C16 C11 C12 C13 -2.2(9)
N1 C11 C12 C13 -175.6(5)
C16 C11 C12 C17 173.4(6)
N1 C11 C12 C17 0.0(8)
C11 C12 C13 C14 0.4(10)
C17 C12 C13 C14 -175.3(7)
C12 C13 C14 C15 0.3(12)
C13 C14 C15 C16 0.6(13)
C12 C11 C16 C15 3.0(9)
N1 C11 C16 C15 176.3(6)
C12 C11 C16 C20 -171.9(6)
N1 C11 C16 C20 1.5(9)
C14 C15 C16 C11 -2.2(11)
C14 C15 C16 C20 172.8(7)
C13 C12 C17 C18 -38.0(9)
C11 C12 C17 C18 146.6(6)
C13 C12 C17 C19 84.9(8)
C11 C12 C17 C19 -90.5(8)
C11 C16 C20 C21 -141.5(6)
C15 C16 C20 C21 43.7(9)
C11 C16 C20 C22 94.8(7)
C15 C16 C20 C22 -79.9(8)
C1 N2 C31 C36 -96.4(6)
C3 N2 C31 C36 93.4(7)
C1 N2 C31 C32 87.0(7)
C3 N2 C31 C32 -83.2(7)
C36 C31 C32 C33 -0.8(9)
N2 C31 C32 C33 175.7(6)
C36 C31 C32 C37 -176.9(7)
N2 C31 C32 C37 -0.5(9)
C31 C32 C33 C34 1.4(10)
C37 C32 C33 C34 177.6(7)
C32 C33 C34 C35 -1.4(11)
C33 C34 C35 C36 0.7(11)
C32 C31 C36 C35 0.1(9)
N2 C31 C36 C35 -176.3(5)
C32 C31 C36 C40 174.2(6)
N2 C31 C36 C40 -2.2(9)
C34 C35 C36 C31 -0.1(10)
C34 C35 C36 C40 -174.2(6)
C33 C32 C37 C39 -81.1(9)
C31 C32 C37 C39 95.0(8)
C33 C32 C37 C38 43.1(10)
C31 C32 C37 C38 -140.8(7)
C31 C36 C40 C42 -97.5(7)
C35 C36 C40 C42 76.3(8)
C31 C36 C40 C41 141.1(6)
C35 C36 C40 C41 -45.1(9)
C4B P1B C51 C56 92.5(10)
C61B P1B C51 C56 -147.6(7)
Au2B P1B C51 C56 -30.6(12)
C4B P1B C51 C52 -82.3(12)
C61B P1B C51 C52 37.6(9)
Au2B P1B C51 C52 154.6(7)
C61A P1A C51 C56 -140.2(6)
C4A P1A C51 C56 101.4(8)
Au2A P1A C51 C56 -19.3(9)
C61A P1A C51 C52 38.5(9)
C4A P1A C51 C52 -79.9(10)
Au2A P1A C51 C52 159.3(6)
C56 C51 C52 C53 -3.3(10)
P1B C51 C52 C53 171.8(9)
P1A C51 C52 C53 178.0(8)
C51 C52 C53 C54 3.1(13)
C52 C53 C54 C55 -1.0(13)
C53 C54 C55 C56 -0.7(12)
C54 C55 C56 C51 0.4(10)
C52 C51 C56 C55 1.6(9)
P1B C51 C56 C55 -173.0(8)
P1A C51 C56 C55 -179.6(7)
C4A P1A C61A C62A 14.6(16)
C51 P1A C61A C62A -91.7(9)
Au2A P1A C61A C62A 146.0(6)
C4A P1A C61A C66A -170.6(8)
C51 P1A C61A C66A 83.0(6)
Au2A P1A C61A C66A -39.2(13)
C66A C61A C62A C63A 0.0
P1A C61A C62A C63A 174.6(11)
C61A C62A C63A C64A 0.0
C62A C63A C64A C65A 0.0
C63A C64A C65A C66A 0.0
C64A C65A C66A C61A 0.0
C62A C61A C66A C65A 0.0
P1A C61A C66A C65A -174.9(10)
C51 P1B C61B C62B -99.0(10)
C4B P1B C61B C62B 12(2)
Au2B P1B C61B C62B 151.2(8)
C51 P1B C61B C66B 79.1(8)
C4B P1B C61B C66B -170.0(11)
Au2B P1B C61B C66B -30.8(17)
C66B C61B C62B C63B 0.0
P1B C61B C62B C63B 177.9(14)
C61B C62B C63B C64B 0.0
C62B C63B C64B C65B 0.0
C63B C64B C65B C66B 0.0
C64B C65B C66B C61B 0.0
C62B C61B C66B C65B 0.0
P1B C61B C66B C65B -178.1(13)
